data_4324026
loop_
_publ_author_name
'Donald J. Darensbourg'
'Tara J. Decuir'
'Nicole White Stafford'
'Jeffrey B. Robertson'
'Jennifer D. Draper'
'Joseph H. Reibenspies'
'Agnes Kath\'o'
'Ferenc Jo\'o'

_publ_section_title
;
 Water-Soluble Organometallic Compounds. 6.1Synthesis, Spectral
 Properties, and Crystal Structures of Complexes of
 1,3,5-Triaza-7-phosphaadamantane with Group 10 Metals
;
_journal_name_full 'Inorganic Chemistry'
_journal_page_first 4218
_journal_page_last 4226
_journal_paper_doi 10.1021/ic970238x
_journal_volume 36
_journal_year 1997
_chemical_formula_sum 'C12 H30 Cl4 N6 O2 P2 Pt'
_chemical_formula_weight 689.2
_chemical_name_systematic ?
_space_group_IT_number 15
_symmetry_cell_setting monoclinic
_symmetry_space_group_name_Hall '-C 2yc'
_symmetry_space_group_name_H-M 'C 1 2/c 1'
_atom_sites_solution_hydrogens geom
_atom_sites_solution_primary direct
_atom_sites_solution_secondary difmap
_audit_creation_date 28-MAY-1997
_cell_angle_alpha 90.000(0)
_cell_angle_beta 92.69(5)
_cell_angle_gamma 90.000(0)
_cell_formula_units_Z 4
_cell_length_a 10.406(8)
_cell_length_b 24.22(2)
_cell_length_c 9.264(4)
_cell_measurement_reflns_used 25
_cell_measurement_temperature 197(2)
_cell_measurement_theta_max 45.30
_cell_measurement_theta_min 20.74
_cell_volume 2332(3)
_computing_data_collection 'P3VAX v3.4 (Siemens,1990)'
_computing_data_reduction 'XDISK (Siemens,1990)'
_computing_publication_material 'CIFGEN (Reibenspies, 1994)'
_computing_structure_refinement 'SHELXTL-PLUS (Sheldrick, 1990)'
_computing_structure_solution 'SHELXS-82 (Sheldrick, 1982)'
_diffrn_ambient_temperature 197(2)
_diffrn_attenuator_scale 28.16
_diffrn_measurement_device 'Siemens R3m diffractometer'
_diffrn_measurement_method %q/2%q
_diffrn_radiation_detector 'scintillation counter'
_diffrn_radiation_monochromator graphite
_diffrn_radiation_source 'sealed X-ray tube'
_diffrn_radiation_type 'Mo K\a'
_diffrn_radiation_wavelength 0.71073
_diffrn_reflns_av_R_equivalents 0.000
_diffrn_reflns_av_sigmaI/netI 0.000
_diffrn_reflns_limit_h_max 0
_diffrn_reflns_limit_h_min 0
_diffrn_reflns_limit_k_max 0
_diffrn_reflns_limit_k_min 0
_diffrn_reflns_limit_l_max 0
_diffrn_reflns_limit_l_min 0
_diffrn_reflns_number 1915
_diffrn_reflns_theta_max 25.00
_diffrn_reflns_theta_min 2.00
_diffrn_standards_decay_% 0.00
_diffrn_standards_interval_count 97
_diffrn_standards_number 3
_exptl_absorpt_coefficient_mu 3.348
_exptl_absorpt_correction_type none
_exptl_crystal_colour colorless
_exptl_crystal_density_diffrn 1.963
_exptl_crystal_description plate
_exptl_crystal_F_000 1344.
_exptl_crystal_size_max 0.10
_exptl_crystal_size_mid 0.10
_exptl_crystal_size_min 0.10
_refine_diff_density_max 3.7500
_refine_diff_density_min -5.5260
_refine_ls_extinction_coef 0.00002(2)
_refine_ls_extinction_expression 'F^*^ = Fc[1+      0.002( 0.0000)Fc^2^/sin(2\q)]^-1/4^'
_refine_ls_extinction_method 'Larson      Lorentzian isotropic'
_refine_ls_goodness_of_fit_all 0.0000
_refine_ls_goodness_of_fit_obs 5.0123
_refine_ls_hydrogen_treatment riding
_refine_ls_matrix_type full
_refine_ls_number_constraints 18
_refine_ls_number_parameters 129
_refine_ls_number_reflns 1889
_refine_ls_number_restraints 0
_refine_ls_R_factor_all 0.0807
_refine_ls_R_factor_obs 0.0779
_refine_ls_shift/esd_max 0.0102
_refine_ls_shift/esd_mean 0.0013
_refine_ls_structure_factor_coef F
_refine_ls_weighting_details 'w = 1/(\s^2^(F)+0.00000F^2)'
_refine_ls_weighting_scheme calc
_refine_ls_wR_factor_all 0.0839
_refine_ls_wR_factor_obs 0.0768
_reflns_d_resolution_high 0.841
_reflns_d_resolution_low 10.183
_reflns_number_observed 0
_reflns_number_total 207
_reflns_observed_criterion >0.5sigma(I)
_reflns_scale_meas_F 0.9595
_cod_data_source_file ic970238x_6.cif
_cod_data_source_block complex7
_cod_depositor_comments
;
The following automatic conversions were performed:

'_refine_ls_weighting_scheme' value 'calc w =
1/(\s^2^(F)+0.00000F^2)' was changed to 'calc'. New tag
'_refine_ls_weighting_details' was created. The value of the new tag
was set to 'w = 1/(\s^2^(F)+0.00000F^2)'.

Automatic conversion script
Id: cif_fix_values 3143 2015-03-26 13:38:13Z robertas 

2021-04-14
Z value and formula fixed to values more according to usual
chemical conventions.                 miguel
;
_cod_original_formula_weight 1378.5
_cod_original_formula_units_Z 2
_cod_original_formula_sum 'C24 H60 N12 O4 P4 Cl8 Pt2'
_cod_database_code 4324026

loop_
_symmetry_equiv_pos_as_xyz
x,y,z
-x,-y,-z
1/2+x,1/2+y,z
1/2-x,1/2-y,-z
-x,y,1/2-z
x,-y,1/2+z
1/2-x,1/2+y,1/2-z
1/2+x,1/2-y,1/2+z

loop_
_atom_site_aniso_label
_atom_site_aniso_U_11
_atom_site_aniso_U_22
_atom_site_aniso_U_33
_atom_site_aniso_U_23
_atom_site_aniso_U_13
_atom_site_aniso_U_12
Pt1 0.023(1) 0.020(1) 0.018(1) 0.0000 0.0046(1) 0.0000
Cl1 0.045(3) 0.025(3) 0.035(2) -0.0084(2) 0.0070(2) -0.0058(2)
Cl2 0.040(4) 0.035(5) 0.029(3) 0.0000 -0.0075(3) 0.0000
Cl3 0.065(7) 0.048(6) 0.037(5) 0.0221(5) -0.0331(5) -0.0100(4)
O1W 0.292(33) 0.035(12) 0.256(27) -0.0527(16) 0.2188(26) -0.0381(14)
P1 0.023(2) 0.019(3) 0.018(2) -0.0037(2) -0.0024(2) -0.0003(2)
N1 0.037(9) 0.031(9) 0.032(8) -0.0014(7) -0.0020(7) 0.0115(7)
N2 0.048(9) 0.031(9) 0.019(7) -0.0008(8) -0.0095(6) -0.0020(6)
N3 0.032(8) 0.031(9) 0.019(6) 0.0076(7) -0.0056(6) 0.0007(6)
C1 0.009(8) 0.043(12) 0.049(10) -0.0043(8) -0.0034(7) -0.0033(9)
C2 0.047(10) 0.034(11) 0.021(8) -0.0072(9) -0.0140(8) -0.0075(8)
C3 0.024(9) 0.036(11) 0.029(8) -0.0010(8) -0.0015(7) -0.0024(8)
C4 0.052(12) 0.034(11) 0.022(8) -0.0010(9) -0.0062(8) 0.0118(8)
C5 0.034(10) 0.039(11) 0.024(8) 0.0066(9) -0.0063(7) 0.0065(8)
C6 0.023(9) 0.026(10) 0.044(10) 0.0106(8) -0.0149(8) -0.0042(8)

loop_
_atom_site_label
_atom_site_type_symbol
_atom_site_fract_x
_atom_site_fract_y
_atom_site_fract_z
_atom_site_U_iso_or_equiv
_atom_site_thermal_displace_type
_atom_site_occupancy
_atom_site_calc_flag
_atom_site_refinement_flags
_atom_site_disorder_group
Pt1 Pt 0.0000 0.0150(1) 0.2500 0.0203(1) Uani 1 d S .
Cl1 Cl -0.1253(5) -0.0561(2) 0.1409(5) 0.0349(2) Uani 1 d S .
Cl2 Cl 0.5000 -0.0241(3) 0.2500 0.0349(2) Uani 1 d S .
Cl3 Cl 0.0526(10) 0.2709(4) 0.1532(10) 0.0510(3) Uani 1 d S .
O1W O 0.1275(28) 0.2104(7) 0.8823(26) 0.1881(15) Uani 1 d S .
P1 P -0.1363(4) 0.0773(2) 0.1567(4) 0.0200(1) Uani 1 d S .
N1 N -0.1946(14) 0.1738(6) 0.0198(14) 0.0336(5) Uani 1 d S .
N2 N -0.3409(15) 0.0949(6) -0.0370(13) 0.0333(5) Uani 1 d S .
N3 N -0.3465(13) 0.1413(6) 0.1969(13) 0.0279(4) Uani 1 d S .
C1 C -0.0870(15) 0.1412(7) 0.0662(19) 0.0337(6) Uani 1 d S .
C2 C -0.2487(19) 0.0499(7) 0.0140(16) 0.0348(6) Uani 1 d S .
C3 C -0.2525(16) 0.1036(7) 0.2795(16) 0.0296(5) Uani 1 d S .
C4 C -0.2705(18) 0.1448(7) -0.0958(16) 0.0361(6) Uani 1 d S .
C5 C -0.4212(17) 0.1132(7) 0.0846(16) 0.0326(6) Uani 1 d S .
C6 C -0.2828(15) 0.1898(7) 0.1359(18) 0.0317(6) Uani 1 d S .
H1W1 H 0.1606 0.1782 0.8744 0.0500 Uiso 1 d RT .
H2W1 H 0.0619 0.1953 0.8125 0.0500 Uiso 1 d RT .
H2C H -0.3934 0.0810 -0.1080 0.0800 Uiso 1 d RT .
H1A H -0.0372 0.1315 -0.0146 0.0800 Uiso 1 d RT .
H1B H -0.0333 0.1621 0.1332 0.0800 Uiso 1 d RT .
H2A H -0.3000 0.0220 0.0571 0.0800 Uiso 1 d RT .
H2B H -0.2035 0.0332 -0.0628 0.0800 Uiso 1 d RT .
H3A H -0.2102 0.1224 0.3597 0.0800 Uiso 1 d RT .
H3B H -0.3008 0.0731 0.3150 0.0800 Uiso 1 d RT .
H4A H -0.2147 0.1329 -0.1693 0.0800 Uiso 1 d RT .
H4B H -0.3329 0.1697 -0.1394 0.0800 Uiso 1 d RT .
H5A H -0.4560 0.0806 0.1273 0.0800 Uiso 1 d RT .
H5B H -0.4914 0.1360 0.0496 0.0800 Uiso 1 d RT .
H6A H -0.3471 0.2151 0.0987 0.0800 Uiso 1 d RT .
H6B H -0.2331 0.2076 0.2125 0.0800 Uiso 1 d RT .

loop_
_atom_type_symbol
_atom_type_description
_atom_type_scat_dispersion_real
_atom_type_scat_dispersion_imag
_atom_type_scat_source
'C ' 'C ' 0.0020 0.0020 International_Tables_Vol_IV_Table_2.2B
'H ' 'H ' 0.0000 0.0000 International_Tables_Vol_IV_Table_2.2B
'N ' 'N ' 0.0040 0.0030 International_Tables_Vol_IV_Table_2.2B
'O ' 'O ' 0.0080 0.0060 International_Tables_Vol_IV_Table_2.2B
'P ' 'P ' 0.0900 0.0950 International_Tables_Vol_IV_Table_2.2B
CL CL 0.1320 0.1590 International_Tables_Vol_IV_Table_2.2B
PT PT -2.3520 8.3880 International_Tables_Vol_IV_Table_2.2B

loop_
_geom_angle_atom_site_label_1
_geom_angle_atom_site_label_2
_geom_angle_atom_site_label_3
_geom_angle
_geom_angle_site_symmetry_1
_geom_angle_site_symmetry_3
_geom_angle_publ_flag
Cl1 Pt1 P1 89.9(2) . . ?
Cl1 Pt1 Cl1 86.2(2) . ? ?
P1 Pt1 Cl1 173.8(2) . ? ?
Cl1 Pt1 P1 173.8(2) . ? ?
P1 Pt1 P1 94.3(2) . ? ?
Cl1 Pt1 P1 89.9(2) . ? ?
Pt1 P1 C1 124.2(5) . . ?
Pt1 P1 C2 114.0(6) . . ?
C1 P1 C2 99.0(8) . . ?
Pt1 P1 C3 115.3(5) . . ?
C1 P1 C3 101.4(8) . . ?
C2 P1 C3 99.0(8) . . ?
C1 N1 C4 110.0(14) . . ?
C1 N1 C6 115.2(13) . . ?
C4 N1 C6 108.6(13) . . ?
C2 N2 C4 112.0(14) . . ?
C2 N2 C5 110.2(12) . . ?
C4 N2 C5 109.1(13) . . ?
C3 N3 C5 113.2(13) . . ?
C3 N3 C6 112.4(12) . . ?
C5 N3 C6 109.7(12) . . ?
P1 C1 N1 111.9(11) . . ?
P1 C2 N2 109.6(11) . . ?
P1 C3 N3 109.1(10) . . ?
N1 C4 N2 111.5(12) . . ?
N2 C5 N3 112.4(13) . . ?
N1 C6 N3 111.8(13) . . ?

loop_
_geom_bond_atom_site_label_1
_geom_bond_atom_site_label_2
_geom_bond_distance
_geom_bond_site_symmetry_2
_geom_bond_publ_flag
Pt1 Cl1 2.358(5) . ?
Pt1 P1 2.218(5) . ?
Pt1 Cl1 2.358(5) ? ?
Pt1 P1 2.219(5) ? ?
Cl3 Cl3 2.146(19) ? ?
P1 C1 1.845(18) . ?
P1 C2 1.847(17) . ?
P1 C3 1.814(17) . ?
N1 C1 1.421(22) . ?
N1 C4 1.478(21) . ?
N1 C6 1.497(22) . ?
N2 C2 1.512(23) . ?
N2 C4 1.528(23) . ?
N2 C5 1.501(21) . ?
N3 C3 1.518(21) . ?
N3 C5 1.441(20) . ?
N3 C6 1.474(22) . ?
